data_7217420
loop_
_publ_author_name
'Read, Cory Michael'
'Yeon, Jeongho'
'Smith, Mark D.'
'zur Loye, Hans-Conrad'

_publ_section_title
;
 Crystal growth, structural characterization, cation--cation interaction
 classification, and optical properties of uranium(vi) containing
 oxychlorides, A4U5O16Cl2(A = K, Rb), Cs5U7O22Cl3, and AUO3Cl (A = Rb, Cs)
;
_journal_issue 31
_journal_name_full CrystEngComm
_journal_page_first 7259
_journal_paper_doi 10.1039/C4CE00281D
_journal_volume 16
_journal_year 2014
_chemical_formula_moiety 'Cl Cs O3 U'
_chemical_formula_sum 'Cl Cs O3 U'
_chemical_formula_weight 454.39
_chemical_name_systematic
; 
 ? 
;
_space_group_crystal_system monoclinic
_space_group_IT_number 11
_space_group_name_Hall '-P 2yb'
_space_group_name_H-M_alt 'P 1 21/m 1'
_symmetry_space_group_name_Hall '-P 2yb'
_symmetry_space_group_name_H-M 'P 1 21/m 1'
_audit_creation_method SHELXL-2013
_cell_angle_alpha 90
_cell_angle_beta 105.4680(10)
_cell_angle_gamma 90
_cell_formula_units_Z 2
_cell_length_a 7.7768(4)
_cell_length_b 4.1245(2)
_cell_length_c 8.7701(5)
_cell_measurement_reflns_used 2820
_cell_measurement_temperature 296(2)
_cell_measurement_theta_max 31.128
_cell_measurement_theta_min 2.410
_cell_volume 271.12(2)
_computing_cell_refinement 'SAINT-Plus Version 6.45 (Bruker, 2001)'
_computing_data_collection 'SMART Version 5.631 (Bruker, 2001)'
_computing_data_reduction 'SAINT-Plus Version 6.45 (Bruker, 2001)'
_computing_molecular_graphics various
_computing_publication_material various
_computing_structure_refinement 'SHELXL-2013 (Sheldrick, 2013)'
_computing_structure_solution 'SHELXS97 (Sheldrick, 2008)'
_diffrn_ambient_temperature 296(2)
_diffrn_measured_fraction_theta_full 1.000
_diffrn_measured_fraction_theta_max 1.000
_diffrn_measurement_device_type 'Bruker SMART APEX CCD diffractometer'
_diffrn_measurement_method 'omega and phi scans'
_diffrn_radiation_type MoK\a
_diffrn_radiation_wavelength 0.71073
_diffrn_reflns_av_R_equivalents 0.0437
_diffrn_reflns_av_unetI/netI 0.0252
_diffrn_reflns_Laue_measured_fraction_full 1.000
_diffrn_reflns_Laue_measured_fraction_max 1.000
_diffrn_reflns_limit_h_max 11
_diffrn_reflns_limit_h_min -11
_diffrn_reflns_limit_k_max 6
_diffrn_reflns_limit_k_min -6
_diffrn_reflns_limit_l_max 13
_diffrn_reflns_limit_l_min -5
_diffrn_reflns_number 1108
_diffrn_reflns_point_group_measured_fraction_full 1.000
_diffrn_reflns_point_group_measured_fraction_max 1.000
_diffrn_reflns_theta_full 25.242
_diffrn_reflns_theta_max 32.565
_diffrn_reflns_theta_min 2.410
_diffrn_source 'sealed tube'
_exptl_absorpt_coefficient_mu 36.926
_exptl_absorpt_correction_T_max 1.0000
_exptl_absorpt_correction_T_min 0.2855
_exptl_absorpt_correction_type multi-scan
_exptl_absorpt_process_details 'SADABS Version 2.05 (Bruker, 2001)'
_exptl_crystal_colour yellow
_exptl_crystal_density_diffrn 5.566
_exptl_crystal_description needle
_exptl_crystal_F_000 376
_exptl_crystal_size_max 0.160
_exptl_crystal_size_mid 0.030
_exptl_crystal_size_min 0.020
_refine_ls_extinction_method none
_refine_ls_goodness_of_fit_ref 1.079
_refine_ls_hydrogen_treatment undef
_refine_ls_matrix_type full
_refine_ls_number_parameters 38
_refine_ls_number_reflns 1108
_refine_ls_number_restraints 0
_refine_ls_restrained_S_all 1.079
_refine_ls_R_factor_all 0.0289
_refine_ls_R_factor_gt 0.0256
_refine_ls_shift/su_max 0.000
_refine_ls_shift/su_mean 0.000
_refine_ls_structure_factor_coef Fsqd
_refine_ls_weighting_details 'w=1/[\s^2^(Fo^2^)+(0.0296P)^2^+0.4643P] where P=(Fo^2^+2Fc^2^)/3'
_refine_ls_weighting_scheme calc
_refine_ls_wR_factor_gt 0.0563
_refine_ls_wR_factor_ref 0.0575
_reflns_number_gt 1038
_reflns_number_total 1108
_reflns_threshold_expression 'I > 2\s(I)'
_cod_data_source_file c4ce00281d2.cif
_cod_data_source_block CsUO3Cl
_cod_database_code 7217420
_shelx_space_group_comment
; 
The symmetry employed for this shelxl refinement is uniquely defined 
by the following loop, which should always be used as a source of 
symmetry information in preference to the above space-group names. 
They are only intended as comments. 
;
_shelx_estimated_absorpt_t_min 0.067
_shelx_estimated_absorpt_t_max 0.525

loop_
_space_group_symop_operation_xyz
'x, y, z'
'-x, y+1/2, -z'
'-x, -y, -z'
'x, -y-1/2, z'

loop_
_atom_site_label
_atom_site_type_symbol
_atom_site_fract_x
_atom_site_fract_y
_atom_site_fract_z
_atom_site_U_iso_or_equiv
_atom_site_adp_type
_atom_site_occupancy
_atom_site_site_symmetry_order
_atom_site_calc_flag
_atom_site_refinement_flags_posn
_atom_site_refinement_flags_adp
_atom_site_refinement_flags_occupancy
U1 U 0.38019(3) 0.2500 0.32951(3) 0.01750(8) Uani 1 2 d S T P
Cs1 Cs 0.14976(7) 0.2500 0.75245(7) 0.02925(12) Uani 1 2 d S T P
Cl1 Cl 0.7827(3) 0.2500 0.9113(2) 0.0282(4) Uani 1 2 d S T P
O1 O 0.5535(8) 0.2500 0.5825(7) 0.0273(12) Uani 1 2 d S T P
O2 O 0.1740(8) 0.2500 0.3883(8) 0.0287(12) Uani 1 2 d S T P
O3 O 0.5708(8) 0.2500 0.2493(8) 0.0325(13) Uani 1 2 d S T P

loop_
_atom_site_aniso_label
_atom_site_aniso_U_11
_atom_site_aniso_U_22
_atom_site_aniso_U_33
_atom_site_aniso_U_23
_atom_site_aniso_U_13
_atom_site_aniso_U_12
U1 0.01824(12) 0.01344(12) 0.01942(13) 0.000 0.00260(9) 0.000
Cs1 0.0295(2) 0.0246(2) 0.0344(3) 0.000 0.0101(2) 0.000
Cl1 0.0336(9) 0.0263(9) 0.0218(8) 0.000 0.0022(7) 0.000
O1 0.031(3) 0.010(2) 0.033(3) 0.000 -0.006(2) 0.000
O2 0.024(2) 0.027(3) 0.034(3) 0.000 0.006(2) 0.000
O3 0.030(3) 0.028(3) 0.045(4) 0.000 0.018(3) 0.000

loop_
_atom_type_symbol
_atom_type_description
_atom_type_scat_dispersion_real
_atom_type_scat_dispersion_imag
_atom_type_scat_source
O O 0.0106 0.0060 'International Tables Vol C Tables 4.2.6.8 and 6.1.1.4'
Cl Cl 0.1484 0.1585 'International Tables Vol C Tables 4.2.6.8 and 6.1.1.4'
Cs Cs -0.3680 2.1192 'International Tables Vol C Tables 4.2.6.8 and 6.1.1.4'
U U -9.6767 9.6646 'International Tables Vol C Tables 4.2.6.8 and 6.1.1.4'

loop_
_geom_angle_atom_site_label_1
_geom_angle_atom_site_label_2
_geom_angle_atom_site_label_3
_geom_angle
_geom_angle_site_symmetry_1
_geom_angle_site_symmetry_3
O3 U1 O2 173.8(3) . .
O3 U1 O1 89.80(19) . 3_666
O2 U1 O1 92.43(18) . 3_666
O3 U1 O1 89.80(19) . 3_656
O2 U1 O1 92.43(18) . 3_656
O1 U1 O1 137.3(3) 3_666 3_656
O3 U1 O1 92.6(3) . .
O2 U1 O1 93.5(3) . .
O1 U1 O1 68.70(14) 3_666 .
O1 U1 O1 68.70(14) 3_656 .
O3 U1 Cl1 87.82(17) . 3_656
O2 U1 Cl1 87.74(15) . 3_656
O1 U1 Cl1 155.03(15) 3_666 3_656
O1 U1 Cl1 67.55(15) 3_656 3_656
O1 U1 Cl1 136.24(3) . 3_656
O3 U1 Cl1 87.82(17) . 3_666
O2 U1 Cl1 87.74(15) . 3_666
O1 U1 Cl1 67.55(15) 3_666 3_666
O1 U1 Cl1 155.03(15) 3_656 3_666
O1 U1 Cl1 136.24(3) . 3_666
Cl1 U1 Cl1 87.52(5) 3_656 3_666
O3 U1 U1 91.49(19) . 3_666
O2 U1 U1 93.62(17) . 3_666
O1 U1 U1 34.82(14) 3_666 3_666
O1 U1 U1 102.54(14) 3_656 3_666
O1 U1 U1 33.875(6) . 3_666
Cl1 U1 U1 170.06(3) 3_656 3_666
Cl1 U1 U1 102.37(3) 3_666 3_666
O3 U1 U1 91.49(19) . 3_656
O2 U1 U1 93.62(17) . 3_656
O1 U1 U1 102.54(14) 3_666 3_656
O1 U1 U1 34.82(14) 3_656 3_656
O1 U1 U1 33.875(6) . 3_656
Cl1 U1 U1 102.37(3) 3_656 3_656
Cl1 U1 U1 170.06(3) 3_666 3_656
U1 U1 U1 67.733(10) 3_666 3_656
O3 U1 Cs1 30.06(8) . 3_666
O2 U1 Cs1 151.65(4) . 3_666
O1 U1 Cs1 59.74(17) 3_666 3_666
O1 U1 Cs1 111.43(15) 3_656 3_666
O1 U1 Cs1 81.82(14) . 3_666
Cl1 U1 Cs1 114.90(4) 3_656 3_666
Cl1 U1 Cs1 77.04(4) 3_666 3_666
U1 U1 Cs1 67.130(9) 3_666 3_666
U1 U1 Cs1 97.550(11) 3_656 3_666
O3 U1 Cs1 30.06(8) . 3_656
O2 U1 Cs1 151.65(4) . 3_656
O1 U1 Cs1 111.43(15) 3_666 3_656
O1 U1 Cs1 59.74(17) 3_656 3_656
O1 U1 Cs1 81.82(14) . 3_656
Cl1 U1 Cs1 77.04(4) 3_656 3_656
Cl1 U1 Cs1 114.90(4) 3_666 3_656
U1 U1 Cs1 97.550(11) 3_666 3_656
U1 U1 Cs1 67.130(10) 3_656 3_656
Cs1 U1 Cs1 55.628(7) 3_666 3_656
O3 U1 Cs1 138.82(16) . 3_556
O2 U1 Cs1 36.98(13) . 3_556
O1 U1 Cs1 127.01(15) 3_666 3_556
O1 U1 Cs1 75.32(14) 3_656 3_556
O1 U1 Cs1 115.91(14) . 3_556
Cl1 U1 Cs1 51.00(4) 3_656 3_556
Cl1 U1 Cs1 90.33(4) 3_666 3_556
U1 U1 Cs1 128.900(12) 3_666 3_556
U1 U1 Cs1 96.676(9) 3_656 3_556
Cs1 U1 Cs1 162.101(16) 3_666 3_556
Cs1 U1 Cs1 121.543(5) 3_656 3_556
O3 Cs1 O3 86.90(15) 3_666 3_656
O3 Cs1 O2 158.13(17) 3_666 3_556
O3 Cs1 O2 92.92(12) 3_656 3_556
O3 Cs1 O2 92.92(12) 3_666 3_566
O3 Cs1 O2 158.13(17) 3_656 3_566
O2 Cs1 O2 79.23(13) 3_556 3_566
O3 Cs1 O2 76.28(15) 3_666 .
O3 Cs1 O2 76.28(15) 3_656 .
O2 Cs1 O2 82.43(14) 3_556 .
O2 Cs1 O2 82.43(14) 3_566 .
O3 Cs1 Cl1 132.23(9) 3_666 1_455
O3 Cs1 Cl1 132.23(9) 3_656 1_455
O2 Cs1 Cl1 61.09(11) 3_556 1_455
O2 Cs1 Cl1 61.09(11) 3_566 1_455
O2 Cs1 Cl1 131.28(11) . 1_455
O3 Cs1 Cl1 69.83(13) 3_666 3_667
O3 Cs1 Cl1 117.43(14) 3_656 3_667
O2 Cs1 Cl1 128.33(11) 3_556 3_667
O2 Cs1 Cl1 82.72(10) 3_566 3_667
O2 Cs1 Cl1 142.04(4) . 3_667
Cl1 Cs1 Cl1 67.75(5) 1_455 3_667
O3 Cs1 Cl1 117.43(14) 3_666 3_657
O3 Cs1 Cl1 69.83(13) 3_656 3_657
O2 Cs1 Cl1 82.72(10) 3_556 3_657
O2 Cs1 Cl1 128.33(11) 3_566 3_657
O2 Cs1 Cl1 142.04(4) . 3_657
Cl1 Cs1 Cl1 67.75(5) 1_455 3_657
Cl1 Cs1 Cl1 71.70(4) 3_667 3_657
O3 Cs1 Cs1 133.45(8) 3_666 1_545
O3 Cs1 Cs1 46.55(8) 3_656 1_545
O2 Cs1 Cs1 50.38(7) 3_556 1_545
O2 Cs1 Cs1 129.62(7) 3_566 1_545
O2 Cs1 Cs1 90.000(1) . 1_545
Cl1 Cs1 Cs1 90.0 1_455 1_545
Cl1 Cs1 Cs1 125.85(2) 3_667 1_545
Cl1 Cs1 Cs1 54.15(2) 3_657 1_545
O3 Cs1 Cs1 46.55(8) 3_666 1_565
O3 Cs1 Cs1 133.45(8) 3_656 1_565
O2 Cs1 Cs1 129.62(7) 3_556 1_565
O2 Cs1 Cs1 50.38(7) 3_566 1_565
O2 Cs1 Cs1 90.000(1) . 1_565
Cl1 Cs1 Cs1 90.0 1_455 1_565
Cl1 Cs1 Cs1 54.15(2) 3_667 1_565
Cl1 Cs1 Cs1 125.85(2) 3_657 1_565
Cs1 Cs1 Cs1 180.0 1_545 1_565
O3 Cs1 U1 17.52(9) 3_666 3_666
O3 Cs1 U1 71.83(8) 3_656 3_666
O2 Cs1 U1 145.99(11) 3_556 3_666
O2 Cs1 U1 103.53(8) 3_566 3_666
O2 Cs1 U1 64.70(9) . 3_666
Cl1 Cs1 U1 149.755(14) 1_455 3_666
Cl1 Cs1 U1 85.29(3) 3_667 3_666
Cl1 Cs1 U1 117.67(4) 3_657 3_666
Cs1 Cs1 U1 117.815(4) 1_545 3_666
Cs1 Cs1 U1 62.186(4) 1_565 3_666
O3 Cs1 U1 71.83(8) 3_666 3_656
O3 Cs1 U1 17.52(9) 3_656 3_656
O2 Cs1 U1 103.53(8) 3_556 3_656
O2 Cs1 U1 145.99(11) 3_566 3_656
O2 Cs1 U1 64.70(9) . 3_656
Cl1 Cs1 U1 149.755(14) 1_455 3_656
Cl1 Cs1 U1 117.67(4) 3_667 3_656
Cl1 Cs1 U1 85.29(3) 3_657 3_656
Cs1 Cs1 U1 62.186(4) 1_545 3_656
Cs1 Cs1 U1 117.815(4) 1_565 3_656
U1 Cs1 U1 55.628(8) 3_666 3_656
U1 Cl1 U1 87.52(5) 3_656 3_666
U1 Cl1 Cs1 87.45(5) 3_656 1_655
U1 Cl1 Cs1 87.45(5) 3_666 1_655
U1 Cl1 Cs1 159.81(7) 3_656 3_667
U1 Cl1 Cs1 97.378(18) 3_666 3_667
Cs1 Cl1 Cs1 112.25(5) 1_655 3_667
U1 Cl1 Cs1 97.378(18) 3_656 3_657
U1 Cl1 Cs1 159.81(7) 3_666 3_657
Cs1 Cl1 Cs1 112.25(5) 1_655 3_657
Cs1 Cl1 Cs1 71.70(4) 3_667 3_657
U1 O1 U1 137.3(3) 3_666 3_656
U1 O1 U1 111.30(14) 3_666 .
U1 O1 U1 111.30(14) 3_656 .
U1 O2 Cs1 123.3(2) . 3_556
U1 O2 Cs1 123.3(2) . 3_566
Cs1 O2 Cs1 79.23(13) 3_556 3_566
U1 O2 Cs1 124.6(3) . .
Cs1 O2 Cs1 97.57(14) 3_556 .
Cs1 O2 Cs1 97.57(14) 3_566 .
U1 O3 Cs1 132.42(15) . 3_666
U1 O3 Cs1 132.42(15) . 3_656
Cs1 O3 Cs1 86.90(15) 3_666 3_656

loop_
_geom_bond_atom_site_label_1
_geom_bond_atom_site_label_2
_geom_bond_distance
_geom_bond_site_symmetry_2
U1 O3 1.802(6) .
U1 O2 1.810(6) .
U1 O1 2.214(2) 3_666
U1 O1 2.214(2) 3_656
U1 O1 2.268(6) .
U1 Cl1 2.9817(14) 3_656
U1 Cl1 2.9817(14) 3_666
U1 U1 3.7007(5) 3_666
U1 U1 3.7007(4) 3_656
U1 Cs1 4.4197(5) 3_666
U1 Cs1 4.4197(5) 3_656
U1 Cs1 4.4916(5) 3_556
Cs1 O3 2.999(4) 3_666
Cs1 O3 2.999(4) 3_656
Cs1 O2 3.234(4) 3_556
Cs1 O2 3.234(4) 3_566
Cs1 O2 3.249(7) .
Cs1 Cl1 3.494(2) 1_455
Cs1 Cl1 3.5212(17) 3_667
Cs1 Cl1 3.5212(17) 3_657
Cs1 Cs1 4.1245(2) 1_545
Cs1 Cs1 4.12450(19) 1_565
Cs1 U1 4.4197(5) 3_666
Cs1 U1 4.4197(5) 3_656
Cl1 U1 2.9818(14) 3_656
Cl1 U1 2.9818(14) 3_666
Cl1 Cs1 3.494(2) 1_655
Cl1 Cs1 3.5212(17) 3_667
Cl1 Cs1 3.5212(17) 3_657
O1 U1 2.214(2) 3_666
O1 U1 2.214(2) 3_656
O2 Cs1 3.234(4) 3_556
O2 Cs1 3.234(4) 3_566
O3 Cs1 2.999(4) 3_666
O3 Cs1 2.999(4) 3_656
